data_7102564
loop_
_publ_author_name
'Ma, Bao-Qing'
'Coppens, Philip'

_publ_section_title
;
 Symmetry induced supramolecular assembly of a resorcinarene trimeric
 molecular box.
;
_journal_issue 8
_journal_name_full 'Chemical communications (Cambridge, England)'
_journal_page_first 932
_journal_page_last 933
_journal_paper_doi 10.1039/b315091g
_journal_year 2004
_chemical_formula_sum 'C168 H172 N12 O26'
_chemical_formula_weight 2775.18
_chemical_name_systematic
;
?
;
_space_group_IT_number 176
_symmetry_cell_setting hexagonal
_symmetry_space_group_name_Hall '-P 6c'
_symmetry_space_group_name_H-M 'P 63/m'
_atom_sites_solution_hydrogens geom
_atom_sites_solution_primary direct
_atom_sites_solution_secondary difmap
_audit_creation_method SHELXL-97
_cell_angle_alpha 90.00
_cell_angle_beta 90.00
_cell_angle_gamma 120.00
_cell_formula_units_Z 2
_cell_length_a 22.9483(11)
_cell_length_b 22.9483(11)
_cell_length_c 16.1980(12)
_cell_measurement_temperature 90(1)
_cell_volume 7387.4(7)
_computing_cell_refinement SMART
_computing_data_collection SMART
_computing_data_reduction SAINT
_computing_molecular_graphics XP
_computing_publication_material XCIF
_computing_structure_refinement 'SHELXL-97 (Sheldrick, 1997)'
_computing_structure_solution 'SHELXS-97 (Sheldrick, 1990)'
_diffrn_ambient_temperature 90(1)
_diffrn_measured_fraction_theta_full 0.515
_diffrn_measured_fraction_theta_max 0.515
_diffrn_measurement_device_type 'SMART CCD 1000'
_diffrn_radiation_monochromator graphite
_diffrn_radiation_source 'fine-focus sealed tube'
_diffrn_radiation_type MoK\a
_diffrn_radiation_wavelength 0.71073
_diffrn_reflns_av_R_equivalents 0.1198
_diffrn_reflns_av_sigmaI/netI 0.0568
_diffrn_reflns_limit_h_max 20
_diffrn_reflns_limit_h_min -20
_diffrn_reflns_limit_k_max 20
_diffrn_reflns_limit_k_min -20
_diffrn_reflns_limit_l_max 22
_diffrn_reflns_limit_l_min -23
_diffrn_reflns_number 54639
_diffrn_reflns_theta_full 31.04
_diffrn_reflns_theta_max 31.04
_diffrn_reflns_theta_min 1.02
_exptl_absorpt_coefficient_mu 0.084
_exptl_crystal_colour yellow
_exptl_crystal_density_diffrn 1.248
_exptl_crystal_density_method 'not measured'
_exptl_crystal_description prismatic
_exptl_crystal_F_000 2944
_exptl_crystal_size_max 0.28
_exptl_crystal_size_mid 0.12
_exptl_crystal_size_min 0.10
_refine_diff_density_max 0.800
_refine_diff_density_min -0.498
_refine_diff_density_rms 0.162
_refine_ls_extinction_coef 0.0146(4)
_refine_ls_extinction_expression Fc^*^=kFc[1+0.001xFc^2^\l^3^/sin(2\q)]^-1/4^
_refine_ls_extinction_method SHELXL
_refine_ls_goodness_of_fit_ref 1.070
_refine_ls_hydrogen_treatment mixed
_refine_ls_matrix_type full
_refine_ls_number_parameters 447
_refine_ls_number_reflns 4195
_refine_ls_number_restraints 0
_refine_ls_restrained_S_all 1.070
_refine_ls_R_factor_all 0.1096
_refine_ls_R_factor_gt 0.0656
_refine_ls_shift/su_max 0.181
_refine_ls_shift/su_mean 0.001
_refine_ls_structure_factor_coef Fsqd
_refine_ls_weighting_details 'calc w=1/[\s^2^(Fo^2^)+(0.1204P)^2^+0.8922P] where P=(Fo^2^+2Fc^2^)/3'
_refine_ls_weighting_scheme calc
_refine_ls_wR_factor_gt 0.1676
_refine_ls_wR_factor_ref 0.1962
_reflns_number_gt 2620
_reflns_number_total 4195
_reflns_threshold_expression >2sigma(I)
_cod_data_source_file b315091g.txt
_cod_data_source_block p63m_a
_cod_depositor_comments
;
The following automatic conversions were performed:
'_symmetry_cell_setting' value 'Hexagonal' changed to 'hexagonal'
according to '/home/saulius/struct/CIF-dictionaries/cif_core.dic'
dictionary named 'cif_core.dic' version 2.4.1 from 2010-06-29.

Automatic conversion script
Id: cif_fix_enum 1527 2010-12-29 10:47:43Z saulius 
;
_cod_original_sg_symbol_H-M P6(3)/m
_cod_database_code 7102564

loop_
_symmetry_equiv_pos_as_xyz
'x, y, z'
'-y, x-y, z'
'-x+y, -x, z'
'-x, -y, z+1/2'
'y, -x+y, z+1/2'
'x-y, x, z+1/2'
'-x, -y, -z'
'y, -x+y, -z'
'x-y, x, -z'
'x, y, -z-1/2'
'-y, x-y, -z-1/2'
'-x+y, -x, -z-1/2'

loop_
_atom_site_label
_atom_site_type_symbol
_atom_site_fract_x
_atom_site_fract_y
_atom_site_fract_z
_atom_site_U_iso_or_equiv
_atom_site_adp_type
_atom_site_occupancy
_atom_site_symmetry_multiplicity
_atom_site_calc_flag
_atom_site_refinement_flags
N1 N 0.30093(4) 0.40958(4) 0.37413(6) 0.0265(3) Uani 1 1 d .
N2 N 0.38830(4) 0.65857(4) 0.35975(5) 0.0198(3) Uani 1 1 d .
O1 O 0.28717(4) 0.28761(3) 0.39830(5) 0.0297(3) Uani 1 1 d .
O2 O 0.41035(4) 0.29561(3) 0.43204(5) 0.0291(3) Uani 1 1 d .
O3 O 0.55433(3) 0.20498(4) 0.43568(5) 0.0297(3) Uani 1 1 d .
O4 O 0.57919(4) 0.08816(5) 0.39897(5) 0.0592(4) Uani 1 1 d .
O5 O 0.3333 0.6667 0.54133(8) 0.0340(4) Uani 1 3 d S
C1 C 0.28306(7) 0.28667(7) 0.2500 0.0238(5) Uani 1 2 d S
C2 C 0.28393(5) 0.25689(5) 0.32414(7) 0.0236(4) Uani 1 1 d .
C3 C 0.28463(5) 0.19658(5) 0.32570(7) 0.0235(4) Uani 1 1 d .
C4 C 0.28520(7) 0.16805(7) 0.2500 0.0248(5) Uani 1 2 d S
C5 C 0.28947(5) 0.16537(5) 0.40695(7) 0.0269(4) Uani 1 1 d .
C6 C 0.23228(6) 0.09343(6) 0.41733(8) 0.0379(4) Uani 1 1 d .
C7 C 0.16385(7) 0.08954(7) 0.42120(11) 0.0592(6) Uani 1 1 d .
C8 C 0.35962(5) 0.17476(5) 0.41551(6) 0.0219(3) Uani 1 1 d .
C9 C 0.41553(5) 0.23827(5) 0.42642(6) 0.0223(3) Uani 1 1 d .
C10 C 0.47961(5) 0.24777(5) 0.43239(6) 0.0237(4) Uani 1 1 d .
C11 C 0.49012(5) 0.19371(5) 0.42710(6) 0.0228(4) Uani 1 1 d .
C12 C 0.43601(5) 0.12869(5) 0.41484(6) 0.0212(3) Uani 1 1 d .
C13 C 0.37242(5) 0.12151(5) 0.40993(6) 0.0213(4) Uani 1 1 d .
C14 C 0.44879(5) 0.07019(5) 0.40597(6) 0.0217(3) Uani 1 1 d .
C15 C 0.38609(5) 0.00140(5) 0.41264(7) 0.0259(4) Uani 1 1 d .
C16 C 0.40063(6) -0.05602(6) 0.40522(7) 0.0312(4) Uani 1 1 d .
C17 C 0.48637(5) 0.07652(5) 0.32514(6) 0.0200(3) Uani 1 1 d .
C18 C 0.45644(7) 0.07428(7) 0.2500 0.0184(5) Uani 1 2 d S
C19 C 0.54972(5) 0.08362(6) 0.32359(7) 0.0272(4) Uani 1 1 d .
C20 C 0.58215(7) 0.08723(8) 0.2500 0.0276(6) Uani 1 2 d S
C21 C 0.36168(5) 0.46462(6) 0.37236(7) 0.0308(4) Uani 1 1 d .
C22 C 0.37159(5) 0.52887(5) 0.36650(7) 0.0263(4) Uani 1 1 d .
C23 C 0.31627(5) 0.53789(5) 0.36255(6) 0.0201(3) Uani 1 1 d .
C24 C 0.25291(5) 0.48085(5) 0.36316(7) 0.0258(4) Uani 1 1 d .
C25 C 0.24812(6) 0.41859(5) 0.36936(7) 0.0303(4) Uani 1 1 d .
C26 C 0.32551(5) 0.60646(5) 0.36021(6) 0.0171(3) Uani 1 1 d .
C27 C 0.09397(11) -0.11136(12) 0.2500 0.0721(10) Uani 1 2 d S
C28 C 0.12648(8) -0.09944(8) 0.32433(11) 0.0654(6) Uani 1 1 d .
C29 C 0.19651(8) -0.07334(7) 0.32387(11) 0.0598(6) Uani 1 1 d .
C30 C 0.22987(10) -0.06119(11) 0.2500 0.0591(9) Uani 1 2 d S
C31 C 0.38621(8) 0.73244(8) 0.7500 0.0315(6) Uani 1 2 d S
C32 C 0.39843(8) 0.67919(9) 0.7500 0.0320(6) Uani 1 2 d S
H18A H 0.4106(5) 0.0680(5) 0.2500 0.000(3) Uiso 1 2 d S
H4A H 0.2868(7) 0.1259(7) 0.2500 0.025(4) Uiso 1 2 d S
H5A H 0.2741(4) 0.1838(4) 0.4597(6) 0.016(3) Uiso 1 1 d .
H15B H 0.3545(5) -0.0044(5) 0.3703(6) 0.026(3) Uiso 1 1 d .
H15A H 0.3634(5) -0.0020(5) 0.4647(7) 0.031(3) Uiso 1 1 d .
H1A H 0.2861(6) 0.3295(6) 0.2500 0.015(4) Uiso 1 2 d S
H14A H 0.4780(5) 0.0706(5) 0.4489(6) 0.026(3) Uiso 1 1 d .
H7C H 0.1513(7) 0.1085(8) 0.3561(10) 0.096(6) Uiso 1 1 d .
H6A H 0.2399(6) 0.0724(6) 0.4777(8) 0.055(4) Uiso 1 1 d .
H16C H 0.4351(5) -0.0479(5) 0.4478(7) 0.041(4) Uiso 1 1 d .
H16B H 0.4185(5) -0.0551(5) 0.3491(7) 0.031(3) Uiso 1 1 d .
H13A H 0.3351(5) 0.0763(5) 0.4030(6) 0.029(3) Uiso 1 1 d .
H7B H 0.1147(10) 0.0298(9) 0.4159(13) 0.126(8) Uiso 1 1 d .
H20A H 0.6284(7) 0.0964(7) 0.2500 0.027(4) Uiso 1 2 d S
H21A H 0.3987(5) 0.4539(5) 0.3756(7) 0.033(3) Uiso 1 1 d .
H16A H 0.3578(5) -0.1003(5) 0.4131(7) 0.025(3) Uiso 1 1 d .
H7A H 0.1716(6) 0.1223(6) 0.4743(8) 0.059(4) Uiso 1 1 d .
H10A H 0.5160(4) 0.2891(4) 0.4396(5) 0.009(2) Uiso 1 1 d .
H22A H 0.4165(5) 0.5686(5) 0.3647(7) 0.040(3) Uiso 1 1 d .
H25A H 0.2022(5) 0.3764(5) 0.3721(7) 0.035(3) Uiso 1 1 d .
H6B H 0.2384(6) 0.0619(6) 0.3681(8) 0.057(4) Uiso 1 1 d .
H24A H 0.2126(5) 0.4881(6) 0.3590(8) 0.044(4) Uiso 1 1 d .
H30A H 0.2814(9) -0.0402(9) 0.2500 0.064(6) Uiso 1 2 d S
H29A H 0.2220(6) -0.0649(6) 0.3818(8) 0.050(4) Uiso 1 1 d .
H28A H 0.1010(7) -0.1138(7) 0.3852(9) 0.080(5) Uiso 1 1 d .
H27A H 0.0425(12) -0.1261(12) 0.2500 0.112(9) Uiso 1 2 d S
H32A H 0.4420(8) 0.6851(8) 0.7500 0.036(5) Uiso 1 2 d S
H2 H 0.3737(6) 0.2871(5) 0.4274(7) 0.038(4) Uiso 1 1 d .
H1 H 0.2890(7) 0.3356(7) 0.3900(9) 0.075(5) Uiso 1 1 d .
H4 H 0.6347(7) 0.1031(8) 0.4005(11) 0.092(6) Uiso 1 1 d .
H31A H 0.4198(8) 0.7789(8) 0.7500 0.046(5) Uiso 1 2 d S
H5 H 0.2955(9) 0.6685(11) 0.5636(14) 0.078(8) Uiso 0.67 1 d P
H3 H 0.5601(9) 0.1808(9) 0.4246(12) 0.113(7) Uiso 1 1 d .

loop_
_atom_site_aniso_label
_atom_site_aniso_U_11
_atom_site_aniso_U_22
_atom_site_aniso_U_33
_atom_site_aniso_U_23
_atom_site_aniso_U_13
_atom_site_aniso_U_12
N1 0.0292(4) 0.0249(4) 0.0323(5) -0.0027(4) 0.0035(4) 0.0186(3)
N2 0.0177(4) 0.0193(4) 0.0208(4) 0.0011(3) 0.0020(3) 0.0081(3)
O1 0.0390(4) 0.0212(3) 0.0327(4) -0.0007(3) 0.0037(3) 0.0179(3)
O2 0.0279(4) 0.0178(3) 0.0413(4) -0.0007(3) 0.0019(3) 0.0112(3)
O3 0.0194(4) 0.0333(4) 0.0329(4) 0.0051(3) -0.0008(3) 0.0106(3)
O4 0.0309(4) 0.1179(7) 0.0320(4) 0.0190(4) 0.0010(3) 0.0395(4)
O5 0.0374(5) 0.0374(5) 0.0271(6) 0.000 0.000 0.0187(3)
C1 0.0260(7) 0.0124(7) 0.0375(8) 0.000 0.000 0.0130(5)
C2 0.0234(5) 0.0156(5) 0.0320(5) -0.0021(4) 0.0006(4) 0.0099(4)
C3 0.0190(5) 0.0145(5) 0.0352(6) 0.0037(4) 0.0029(4) 0.0071(4)
C4 0.0180(7) 0.0145(7) 0.0400(8) 0.000 0.000 0.0066(5)
C5 0.0248(5) 0.0209(5) 0.0359(6) 0.0080(4) 0.0066(4) 0.0122(4)
C6 0.0265(6) 0.0345(6) 0.0544(7) 0.0109(5) 0.0071(5) 0.0164(4)
C7 0.0383(7) 0.0557(8) 0.0880(11) 0.0258(7) 0.0152(7) 0.0268(5)
C8 0.0231(5) 0.0183(5) 0.0249(5) 0.0044(4) 0.0037(4) 0.0108(4)
C9 0.0271(5) 0.0171(5) 0.0244(5) 0.0025(4) 0.0020(4) 0.0124(4)
C10 0.0240(6) 0.0151(5) 0.0249(5) 0.0013(4) 0.0010(4) 0.0045(4)
C11 0.0220(5) 0.0253(5) 0.0207(5) 0.0008(4) -0.0011(4) 0.0116(4)
C12 0.0214(5) 0.0214(5) 0.0176(4) 0.0053(4) 0.0030(4) 0.0083(4)
C13 0.0226(5) 0.0194(5) 0.0198(4) 0.0014(4) 0.0003(4) 0.0089(4)
C14 0.0241(5) 0.0209(5) 0.0232(5) 0.0021(4) -0.0002(4) 0.0137(4)
C15 0.0252(5) 0.0210(5) 0.0308(5) 0.0052(4) 0.0053(4) 0.0110(4)
C16 0.0332(6) 0.0205(6) 0.0374(6) 0.0061(5) 0.0055(5) 0.0116(4)
C17 0.0172(5) 0.0134(5) 0.0290(5) 0.0027(4) 0.0020(4) 0.0074(4)
C18 0.0154(6) 0.0163(7) 0.0265(7) 0.000 0.000 0.0103(5)
C19 0.0232(5) 0.0290(5) 0.0284(5) 0.0025(4) -0.0030(4) 0.0122(4)
C20 0.0107(7) 0.0286(8) 0.0413(9) 0.000 0.000 0.0081(6)
C21 0.0276(5) 0.0301(6) 0.0395(6) -0.0031(5) 0.0004(5) 0.0179(4)
C22 0.0226(5) 0.0172(5) 0.0402(6) -0.0011(4) 0.0034(5) 0.0108(4)
C23 0.0221(5) 0.0213(5) 0.0186(4) -0.0028(4) 0.0000(4) 0.0120(4)
C24 0.0208(5) 0.0187(5) 0.0335(5) -0.0035(4) 0.0008(5) 0.0066(4)
C25 0.0315(6) 0.0148(5) 0.0383(6) -0.0039(4) 0.0020(5) 0.0068(4)
C26 0.0164(5) 0.0197(5) 0.0177(4) -0.0009(4) 0.0008(4) 0.0109(3)
C27 0.0582(13) 0.0616(13) 0.0928(18) 0.000 0.000 0.0270(10)
C28 0.0596(9) 0.0495(8) 0.0843(11) 0.0075(8) 0.0202(8) 0.0250(6)
C29 0.0554(8) 0.0426(8) 0.0745(11) 0.0030(7) 0.0049(8) 0.0194(6)
C30 0.0367(11) 0.0512(12) 0.0745(15) 0.000 0.000 0.0108(9)
C31 0.0344(8) 0.0286(9) 0.0212(7) 0.000 0.000 0.0080(7)
C32 0.0308(8) 0.0423(9) 0.0230(7) 0.000 0.000 0.0184(6)

loop_
_atom_type_symbol
_atom_type_description
_atom_type_scat_dispersion_real
_atom_type_scat_dispersion_imag
_atom_type_scat_source
C C 0.0033 0.0016 'International Tables Vol C Tables 4.2.6.8 and 6.1.1.4'
H H 0.0000 0.0000 'International Tables Vol C Tables 4.2.6.8 and 6.1.1.4'
N N 0.0061 0.0033 'International Tables Vol C Tables 4.2.6.8 and 6.1.1.4'
O O 0.0106 0.0060 'International Tables Vol C Tables 4.2.6.8 and 6.1.1.4'

loop_
_geom_angle_atom_site_label_1
_geom_angle_atom_site_label_2
_geom_angle_atom_site_label_3
_geom_angle
_geom_angle_site_symmetry_1
_geom_angle_site_symmetry_3
C25 N1 C21 117.00(11) . .
C26 N2 C26 115.34(11) 2_665 .
C2 C1 C2 119.97(17) 10_556 .
O1 C2 C1 120.92(12) . .
O1 C2 C3 117.97(10) . .
C1 C2 C3 121.05(11) . .
C2 C3 C4 117.30(11) . .
C2 C3 C5 121.40(10) . .
C4 C3 C5 121.17(12) . .
C3 C4 C3 123.31(17) . 10_556
C6 C5 C8 114.96(11) . .
C6 C5 C3 112.25(9) . .
C8 C5 C3 109.39(9) . .
C5 C6 C7 111.82(12) . .
C9 C8 C13 116.00(11) . .
C9 C8 C5 121.15(12) . .
C13 C8 C5 122.81(8) . .
C10 C9 O2 115.96(8) . .
C10 C9 C8 121.83(12) . .
O2 C9 C8 122.20(11) . .
C9 C10 C11 120.39(9) . .
O3 C11 C10 118.63(8) . .
O3 C11 C12 120.88(12) . .
C10 C11 C12 120.48(11) . .
C13 C12 C11 117.08(12) . .
C13 C12 C14 123.16(8) . .
C11 C12 C14 119.75(11) . .
C12 C13 C8 124.21(9) . .
C15 C14 C12 114.29(10) . .
C15 C14 C17 110.80(9) . .
C12 C14 C17 110.19(9) . .
C16 C15 C14 113.07(10) . .
C19 C17 C18 117.50(11) . .
C19 C17 C14 122.40(10) . .
C18 C17 C14 120.09(11) . .
C17 C18 C17 122.87(15) 10_556 .
O4 C19 C17 116.25(10) . .
O4 C19 C20 122.04(12) . .
C17 C19 C20 121.69(11) . .
C19 C20 C19 118.70(16) . 10_556
N1 C21 C22 123.36(12) . .
C21 C22 C23 119.30(9) . .
C22 C23 C24 117.70(11) . .
C22 C23 C26 120.34(8) . .
C24 C23 C26 121.93(11) . .
C25 C24 C23 118.72(12) . .
N1 C25 C24 123.91(9) . .
N2 C26 N2 124.65(11) 3_565 .
N2 C26 C23 117.36(8) 3_565 .
N2 C26 C23 117.99(10) . .
C28 C27 C28 123.0(2) 10_556 .
C27 C28 C29 118.19(17) . .
C30 C29 C28 119.59(16) . .
C29 C30 C29 121.4(2) . 10_556
C32 C31 C32 119.11(17) 2_665 .
C31 C32 C31 120.89(17) 3_565 .

loop_
_geom_bond_atom_site_label_1
_geom_bond_atom_site_label_2
_geom_bond_distance
_geom_bond_site_symmetry_2
N1 C25 1.3298(18) .
N1 C21 1.3336(12) .
N2 C26 1.3317(15) 2_665
N2 C26 1.3354(11) .
O1 C2 1.3761(13) .
O2 C9 1.3822(16) .
O3 C11 1.3699(15) .
O4 C19 1.3742(14) .
C1 C2 1.3868(14) 10_556
C1 C2 1.3868(14) .
C2 C3 1.3922(19) .
C3 C4 1.3932(14) .
C3 C5 1.5286(17) .
C4 C3 1.3932(14) 10_556
C5 C6 1.5198(14) .
C5 C8 1.5198(18) .
C6 C7 1.529(2) .
C8 C9 1.3898(12) .
C8 C13 1.3952(19) .
C9 C10 1.3780(18) .
C10 C11 1.3797(19) .
C11 C12 1.3982(13) .
C12 C13 1.3867(17) .
C12 C14 1.5176(19) .
C14 C15 1.5175(13) .
C14 C17 1.5341(15) .
C15 C16 1.517(2) .
C17 C19 1.3798(18) .
C17 C18 1.3859(13) .
C18 C17 1.3859(13) 10_556
C19 C20 1.3856(14) .
C20 C19 1.3856(14) 10_556
C21 C22 1.3783(18) .
C22 C23 1.3861(18) .
C23 C24 1.3873(12) .
C23 C26 1.4795(16) .
C24 C25 1.3808(18) .
C26 N2 1.3317(15) 3_565
C27 C28 1.370(2) 10_556
C27 C28 1.370(2) .
C28 C29 1.407(2) .
C29 C30 1.372(2) .
C30 C29 1.372(2) 10_556
C31 C32 1.375(2) 2_665
C31 C32 1.384(3) .
C32 C31 1.375(2) 3_565
